data_2215235
loop_
_publ_author_name
'De-Suo Yang'

_publ_section_title
;
 2,4-Dibromo-6-(cyclopropyliminomethyl)phenol
;
_journal_coeditor_code OM2147
_journal_issue 9
_journal_name_full 'Acta Crystallographica Section E'
_journal_page_first o3737
_journal_page_last o3737
_journal_paper_doi 10.1107/S1600536807038494
_journal_volume 63
_journal_year 2007
_chemical_formula_iupac 'C10 H9 Br2 N O'
_chemical_formula_moiety 'C10 H9 Br2 N O'
_chemical_formula_sum 'C10 H9 Br2 N O'
_chemical_formula_weight 319.00
_chemical_name_systematic
;
2,4-Dibromo-6-(cyclopropyliminomethyl)phenol
;
_space_group_IT_number 2
_symmetry_cell_setting triclinic
_symmetry_space_group_name_Hall '-P 1'
_symmetry_space_group_name_H-M 'P -1'
_atom_sites_solution_hydrogens geom
_atom_sites_solution_primary direct
_atom_sites_solution_secondary difmap
_audit_creation_method SHELXL97
_cell_angle_alpha 70.85(3)
_cell_angle_beta 68.62(3)
_cell_angle_gamma 69.69(3)
_cell_formula_units_Z 4
_cell_length_a 9.1840(18)
_cell_length_b 11.495(2)
_cell_length_c 12.265(3)
_cell_measurement_reflns_used 2313
_cell_measurement_temperature 298(2)
_cell_measurement_theta_max 25.1
_cell_measurement_theta_min 2.4
_cell_volume 1100.2(5)
_computing_cell_refinement 'SAINT (Bruker, 2002)'
_computing_data_collection 'SMART (Bruker, 2002)'
_computing_data_reduction SAINT
_computing_molecular_graphics 'SHELXTL (Sheldrick, 1997b)'
_computing_publication_material SHELXL97
_computing_structure_refinement 'SHELXL97 (Sheldrick, 1997a)'
_computing_structure_solution 'SHELXS97 (Sheldrick, 1997a)'
_diffrn_ambient_temperature 298(2)
_diffrn_measured_fraction_theta_full 0.958
_diffrn_measured_fraction_theta_max 0.958
_diffrn_measurement_device_type 'Bruker SMART CCD'
_diffrn_measurement_method \w
_diffrn_radiation_monochromator graphite
_diffrn_radiation_source 'fine-focus sealed tube'
_diffrn_radiation_type MoK\a
_diffrn_radiation_wavelength 0.71073
_diffrn_reflns_av_R_equivalents 0.0389
_diffrn_reflns_av_sigmaI/netI 0.0782
_diffrn_reflns_limit_h_max 11
_diffrn_reflns_limit_h_min -11
_diffrn_reflns_limit_k_max 14
_diffrn_reflns_limit_k_min -14
_diffrn_reflns_limit_l_max 15
_diffrn_reflns_limit_l_min -15
_diffrn_reflns_number 9324
_diffrn_reflns_theta_full 27.50
_diffrn_reflns_theta_max 27.50
_diffrn_reflns_theta_min 1.83
_exptl_absorpt_coefficient_mu 7.334
_exptl_absorpt_correction_T_max 0.3217
_exptl_absorpt_correction_T_min 0.1574
_exptl_absorpt_correction_type multi-scan
_exptl_absorpt_process_details '(SADABS; Sheldrick, 1996)'
_exptl_crystal_colour yellow
_exptl_crystal_density_diffrn 1.926
_exptl_crystal_density_method 'not measured'
_exptl_crystal_description block
_exptl_crystal_F_000 616
_exptl_crystal_size_max 0.40
_exptl_crystal_size_mid 0.20
_exptl_crystal_size_min 0.20
_refine_diff_density_max 0.642
_refine_diff_density_min -0.688
_refine_ls_extinction_method none
_refine_ls_goodness_of_fit_ref 0.954
_refine_ls_hydrogen_treatment constr
_refine_ls_matrix_type full
_refine_ls_number_parameters 255
_refine_ls_number_reflns 4830
_refine_ls_number_restraints 0
_refine_ls_restrained_S_all 0.954
_refine_ls_R_factor_all 0.0941
_refine_ls_R_factor_gt 0.0449
_refine_ls_shift/su_max 0.000
_refine_ls_shift/su_mean 0.000
_refine_ls_structure_factor_coef Fsqd
_refine_ls_weighting_details 'calc w = 1/[\s^2^(Fo^2^)+(0.0426P)^2^] where P=(Fo^2^+2Fc^2^)/3'
_refine_ls_weighting_scheme calc
_refine_ls_wR_factor_gt 0.0898
_refine_ls_wR_factor_ref 0.1050
_reflns_number_gt 2945
_reflns_number_total 4830
_reflns_threshold_expression I>2\s(I)
_cod_data_source_file om2147.cif
_cod_data_source_block I
_cod_original_cell_volume 1100.2(4)
_cod_database_code 2215235
_cod_database_fobs_code 2215235

loop_
_symmetry_equiv_pos_as_xyz
'x, y, z'
'-x, -y, -z'

loop_
_atom_site_type_symbol
_atom_site_label
_atom_site_fract_x
_atom_site_fract_y
_atom_site_fract_z
_atom_site_U_iso_or_equiv
_atom_site_adp_type
_atom_site_calc_flag
_atom_site_refinement_flags
_atom_site_occupancy
Br Br1 -0.11261(8) -0.17137(5) 0.31199(6) 0.0654(2) Uani d . 1
Br Br2 0.54050(7) -0.29887(5) 0.31061(5) 0.05466(18) Uani d . 1
Br Br3 0.48615(7) 0.32486(6) 0.37844(5) 0.0631(2) Uani d . 1
Br Br4 0.67363(7) 0.01999(5) 0.04642(5) 0.05876(19) Uani d . 1
O O1 -0.1149(4) 0.0760(3) 0.3466(3) 0.0472(8) Uani d . 1
H H1 -0.1128 0.1446 0.3518 0.071 Uiso calc R 1
O O2 0.3037(4) 0.5125(3) 0.2034(3) 0.0462(8) Uani d . 1
H H2 0.2358 0.5531 0.1669 0.069 Uiso calc R 1
N N1 0.0071(5) 0.2383(3) 0.3665(3) 0.0427(10) Uani d . 1
N N2 0.1932(4) 0.5883(3) 0.0169(3) 0.0384(9) Uani d . 1
C C1 0.1612(6) 0.0265(4) 0.3465(4) 0.0363(11) Uani d . 1
C C2 0.0329(6) -0.0049(4) 0.3375(4) 0.0361(11) Uani d . 1
C C3 0.0627(6) -0.1257(4) 0.3186(4) 0.0400(11) Uani d . 1
C C4 0.2121(6) -0.2115(4) 0.3086(4) 0.0418(12) Uani d . 1
H H4 0.2293 -0.2909 0.2950 0.050 Uiso calc R 1
C C5 0.3354(6) -0.1783(4) 0.3188(4) 0.0407(11) Uani d . 1
C C6 0.3111(6) -0.0607(4) 0.3378(4) 0.0405(11) Uani d . 1
H H6 0.3958 -0.0397 0.3449 0.049 Uiso calc R 1
C C7 0.1393(6) 0.1521(4) 0.3654(4) 0.0411(11) Uani d . 1
H H7 0.2241 0.1690 0.3767 0.049 Uiso calc R 1
C C8 -0.0023(6) 0.3593(4) 0.3822(5) 0.0461(13) Uani d . 1
H H8 0.0894 0.3654 0.4011 0.055 Uiso calc R 1
C C9 -0.0850(7) 0.4753(5) 0.3070(5) 0.0587(15) Uani d . 1
H H9A -0.0430 0.5497 0.2794 0.070 Uiso calc R 1
H H9B -0.1274 0.4635 0.2507 0.070 Uiso calc R 1
C C10 -0.1668(7) 0.4377(5) 0.4370(5) 0.0597(15) Uani d . 1
H H10A -0.2586 0.4026 0.4600 0.072 Uiso calc R 1
H H10B -0.1741 0.4890 0.4887 0.072 Uiso calc R 1
C C11 0.3820(5) 0.3853(4) 0.0594(4) 0.0347(10) Uani d . 1
C C12 0.3856(5) 0.4019(4) 0.1673(4) 0.0340(10) Uani d . 1
C C13 0.4791(5) 0.3044(4) 0.2334(4) 0.0372(11) Uani d . 1
C C14 0.5632(5) 0.1906(4) 0.1997(4) 0.0384(11) Uani d . 1
H H14 0.6235 0.1251 0.2467 0.046 Uiso calc R 1
C C15 0.5562(5) 0.1755(4) 0.0950(4) 0.0380(11) Uani d . 1
C C16 0.4685(5) 0.2713(4) 0.0247(4) 0.0401(12) Uani d . 1
H H16 0.4669 0.2599 -0.0465 0.048 Uiso calc R 1
C C17 0.2896(5) 0.4881(4) -0.0175(4) 0.0391(11) Uani d . 1
H H17 0.3018 0.4798 -0.0935 0.047 Uiso calc R 1
C C18 0.1096(6) 0.6847(4) -0.0628(4) 0.0445(12) Uani d . 1
H H18 0.1489 0.6790 -0.1471 0.053 Uiso calc R 1
C C19 -0.0688(6) 0.7366(5) -0.0140(5) 0.0579(15) Uani d . 1
H H19A -0.1357 0.7597 -0.0673 0.069 Uiso calc R 1
H H19B -0.1192 0.7019 0.0698 0.069 Uiso calc R 1
C C20 0.0415(6) 0.8155(4) -0.0400(5) 0.0476(13) Uani d . 1
H H20A 0.0586 0.8294 0.0277 0.057 Uiso calc R 1
H H20B 0.0422 0.8872 -0.1093 0.057 Uiso calc R 1

loop_
_atom_site_aniso_label
_atom_site_aniso_U_11
_atom_site_aniso_U_22
_atom_site_aniso_U_33
_atom_site_aniso_U_12
_atom_site_aniso_U_13
_atom_site_aniso_U_23
Br1 0.0728(4) 0.0560(4) 0.0896(5) -0.0173(3) -0.0424(4) -0.0221(3)
Br2 0.0543(4) 0.0474(3) 0.0566(4) 0.0070(2) -0.0191(3) -0.0225(3)
Br3 0.0665(4) 0.0767(4) 0.0512(4) 0.0029(3) -0.0293(3) -0.0300(3)
Br4 0.0586(4) 0.0438(3) 0.0791(4) 0.0062(2) -0.0294(3) -0.0304(3)
O1 0.050(2) 0.0368(19) 0.057(2) -0.0050(16) -0.0227(18) -0.0119(17)
O2 0.048(2) 0.043(2) 0.051(2) -0.0001(15) -0.0168(17) -0.0238(17)
N1 0.049(3) 0.030(2) 0.047(3) -0.0089(19) -0.013(2) -0.0089(18)
N2 0.035(2) 0.036(2) 0.043(2) -0.0059(18) -0.0137(19) -0.0076(18)
C1 0.044(3) 0.029(2) 0.036(3) -0.010(2) -0.010(2) -0.007(2)
C2 0.043(3) 0.029(2) 0.029(3) -0.003(2) -0.010(2) -0.0046(19)
C3 0.058(3) 0.036(3) 0.035(3) -0.016(2) -0.023(2) -0.004(2)
C4 0.055(3) 0.031(3) 0.040(3) -0.001(2) -0.021(2) -0.012(2)
C5 0.045(3) 0.033(3) 0.040(3) 0.000(2) -0.014(2) -0.011(2)
C6 0.039(3) 0.045(3) 0.038(3) -0.013(2) -0.008(2) -0.010(2)
C7 0.041(3) 0.033(3) 0.044(3) -0.008(2) -0.008(2) -0.009(2)
C8 0.047(3) 0.027(2) 0.066(3) -0.005(2) -0.019(3) -0.015(2)
C9 0.077(4) 0.037(3) 0.062(4) -0.021(3) -0.019(3) -0.005(3)
C10 0.062(4) 0.040(3) 0.066(4) -0.003(3) -0.008(3) -0.019(3)
C11 0.028(3) 0.039(3) 0.038(3) -0.007(2) -0.008(2) -0.014(2)
C12 0.029(3) 0.036(3) 0.040(3) -0.008(2) -0.008(2) -0.014(2)
C13 0.034(3) 0.048(3) 0.034(3) -0.014(2) -0.008(2) -0.013(2)
C14 0.028(3) 0.041(3) 0.044(3) -0.009(2) -0.012(2) -0.005(2)
C15 0.031(3) 0.036(3) 0.047(3) -0.007(2) -0.007(2) -0.015(2)
C16 0.037(3) 0.041(3) 0.047(3) -0.004(2) -0.015(2) -0.019(2)
C17 0.040(3) 0.041(3) 0.040(3) -0.009(2) -0.017(2) -0.010(2)
C18 0.045(3) 0.039(3) 0.043(3) 0.001(2) -0.019(2) -0.008(2)
C19 0.038(3) 0.060(4) 0.072(4) -0.007(3) -0.025(3) -0.006(3)
C20 0.045(3) 0.040(3) 0.051(3) -0.005(2) -0.015(3) -0.006(2)

loop_
_atom_type_symbol
_atom_type_description
_atom_type_scat_dispersion_real
_atom_type_scat_dispersion_imag
_atom_type_scat_source
C C 0.0033 0.0016 'International Tables Vol C Tables 4.2.6.8 and 6.1.1.4'
H H 0.0000 0.0000 'International Tables Vol C Tables 4.2.6.8 and 6.1.1.4'
Br Br -0.2901 2.4595 'International Tables Vol C Tables 4.2.6.8 and 6.1.1.4'
N N 0.0061 0.0033 'International Tables Vol C Tables 4.2.6.8 and 6.1.1.4'
O O 0.0106 0.0060 'International Tables Vol C Tables 4.2.6.8 and 6.1.1.4'

loop_
_geom_angle_atom_site_label_1
_geom_angle_atom_site_label_2
_geom_angle_atom_site_label_3
_geom_angle
C2 O1 H1 109.5
C12 O2 H2 109.5
C7 N1 C8 117.8(4)
C17 N2 C18 118.9(4)
C6 C1 C2 120.1(4)
C6 C1 C7 119.2(4)
C2 C1 C7 120.7(4)
O1 C2 C1 122.3(4)
O1 C2 C3 120.1(4)
C1 C2 C3 117.6(4)
C4 C3 C2 122.1(4)
C4 C3 Br1 120.0(3)
C2 C3 Br1 117.9(4)
C5 C4 C3 118.9(4)
C5 C4 H4 120.6
C3 C4 H4 120.6
C4 C5 C6 120.8(4)
C4 C5 Br2 119.1(3)
C6 C5 Br2 120.0(4)
C5 C6 C1 120.4(4)
C5 C6 H6 119.8
C1 C6 H6 119.8
N1 C7 C1 121.5(5)
N1 C7 H7 119.2
C1 C7 H7 119.2
N1 C8 C9 117.2(4)
N1 C8 C10 117.4(4)
C9 C8 C10 59.4(3)
N1 C8 H8 116.8
C9 C8 H8 116.8
C10 C8 H8 116.8
C10 C9 C8 60.9(3)
C10 C9 H9A 117.7
C8 C9 H9A 117.7
C10 C9 H9B 117.7
C8 C9 H9B 117.7
H9A C9 H9B 114.8
C9 C10 C8 59.7(3)
C9 C10 H10A 117.8
C8 C10 H10A 117.8
C9 C10 H10B 117.8
C8 C10 H10B 117.8
H10A C10 H10B 114.9
C16 C11 C12 119.6(4)
C16 C11 C17 119.6(4)
C12 C11 C17 120.7(4)
O2 C12 C13 120.5(4)
O2 C12 C11 121.2(4)
C13 C12 C11 118.3(4)
C12 C13 C14 122.0(4)
C12 C13 Br3 119.0(3)
C14 C13 Br3 118.9(3)
C15 C14 C13 118.8(4)
C15 C14 H14 120.6
C13 C14 H14 120.6
C16 C15 C14 121.2(4)
C16 C15 Br4 119.6(3)
C14 C15 Br4 119.2(3)
C15 C16 C11 120.1(4)
C15 C16 H16 120.0
C11 C16 H16 120.0
N2 C17 C11 122.0(4)
N2 C17 H17 119.0
C11 C17 H17 119.0
N2 C18 C20 118.0(4)
N2 C18 C19 117.6(4)
C20 C18 C19 59.0(3)
N2 C18 H18 116.6
C20 C18 H18 116.6
C19 C18 H18 116.6
C20 C19 C18 60.4(3)
C20 C19 H19A 117.7
C18 C19 H19A 117.7
C20 C19 H19B 117.7
C18 C19 H19B 117.7
H19A C19 H19B 114.9
C19 C20 C18 60.7(3)
C19 C20 H20A 117.7
C18 C20 H20A 117.7
C19 C20 H20B 117.7
C18 C20 H20B 117.7
H20A C20 H20B 114.8

loop_
_geom_bond_atom_site_label_1
_geom_bond_atom_site_label_2
_geom_bond_distance
Br1 C3 1.894(5)
Br2 C5 1.903(4)
Br3 C13 1.895(4)
Br4 C15 1.899(4)
O1 C2 1.342(5)
O1 H1 0.8200
O2 C12 1.356(5)
O2 H2 0.8200
N1 C7 1.272(5)
N1 C8 1.436(5)
N2 C17 1.276(5)
N2 C18 1.421(5)
C1 C6 1.384(6)
C1 C2 1.396(6)
C1 C7 1.470(6)
C2 C3 1.398(6)
C3 C4 1.375(6)
C4 C5 1.371(6)
C4 H4 0.9300
C5 C6 1.374(6)
C6 H6 0.9300
C7 H7 0.9300
C8 C9 1.485(6)
C8 C10 1.503(6)
C8 H8 0.9800
C9 C10 1.481(7)
C9 H9A 0.9700
C9 H9B 0.9700
C10 H10A 0.9700
C10 H10B 0.9700
C11 C16 1.389(6)
C11 C12 1.410(6)
C11 C17 1.471(6)
C12 C13 1.377(6)
C13 C14 1.379(6)
C14 C15 1.376(6)
C14 H14 0.9300
C15 C16 1.368(6)
C16 H16 0.9300
C17 H17 0.9300
C18 C20 1.492(6)
C18 C19 1.496(7)
C18 H18 0.9800
C19 C20 1.470(7)
C19 H19A 0.9700
C19 H19B 0.9700
C20 H20A 0.9700
C20 H20B 0.9700

loop_
_geom_hbond_atom_site_label_D
_geom_hbond_atom_site_label_H
_geom_hbond_atom_site_label_A
_geom_hbond_distance_DH
_geom_hbond_distance_HA
_geom_hbond_distance_DA
_geom_hbond_angle_DHA
O2 H2 N2 0.82 1.90 2.607(5) 143
O1 H1 N1 0.82 1.87 2.597(5) 147

loop_
_cod_related_entry_id
_cod_related_entry_database
_cod_related_entry_code
1 ChemSpider 10879233
